data_4129186
loop_
_publ_author_name
'Arczy\'nski, Miros\/law'
'Stanek, Jan'
'Sieklucka, Barbara'
'Dunbar, Kim R.'
'Pinkowicz, Dawid'

_publ_section_title
;
 Site-Selective Photoswitching of Two Distinct Magnetic Chromophores in a
 Propeller-Like Molecule To Achieve Four Different Magnetic States.
;
_journal_name_full 'Journal of the American Chemical Society'
_journal_paper_doi 10.1021/jacs.9b09576
_journal_year 2019
_chemical_formula_moiety 'C144 H128 Fe4 Mo2 N32'
_chemical_formula_sum 'C144 H128 Fe4 Mo2 N32'
_chemical_formula_weight 2722.06
_space_group_crystal_system tetragonal
_space_group_IT_number 88
_space_group_name_Hall '-I 4ad'
_space_group_name_H-M_alt 'I 41/a :2'
_atom_sites_solution_hydrogens geom
_audit_creation_date 2018-08-22
_audit_creation_method
;
Olex2 1.2
(compiled 2017.02.23 svn.r3390 for OlexSys, GUI svn.r5320)
;
_cell_angle_alpha 90
_cell_angle_beta 90
_cell_angle_gamma 90
_cell_formula_units_Z 8
_cell_length_a 23.2521(3)
_cell_length_b 23.2521(3)
_cell_length_c 62.8697(15)
_cell_measurement_reflns_used 18400
_cell_measurement_temperature 100(2)
_cell_measurement_theta_max 28.3920190483
_cell_measurement_theta_min 0.917484509088
_cell_volume 33991.1(10)
_computing_cell_refinement 'DIALS 2theta refinement, DIALS 1.10.2-g9c23cb36c-release'
_computing_data_reduction
;
aimless (Evans, P. R. and Murshudov, G. N., 2013)
ccp4 (Winn, M. D. et al., 2011)
DIALS 1.10.2-g9c23cb36c-release (Winter, G. et al., 2018)
pointless (Evans, P., 2006)
XIA2 0.5.580-g8b4a78df-dials-1.10 (Winter, G., 2010)
;
_computing_molecular_graphics 'Olex2 (Dolomanov et al., 2009)'
_computing_publication_material 'Olex2 (Dolomanov et al., 2009)'
_computing_structure_refinement 'XL (Sheldrick, 2008)'
_computing_structure_solution 'SHELXT 2014/5 (Sheldrick, 2014)'
_diffrn_ambient_temperature 100(2)
_diffrn_measured_fraction_theta_full 0.999
_diffrn_measured_fraction_theta_max 0.999
_diffrn_measurement_device_type 'Fluid Film Devices'
_diffrn_measurement_method 'shutterless scans'
_diffrn_radiation_type synchrotron
_diffrn_radiation_wavelength 0.6889
_diffrn_reflns_av_R_equivalents 0.1225
_diffrn_reflns_av_unetI/netI 0.1096
_diffrn_reflns_Laue_measured_fraction_full 0.999
_diffrn_reflns_Laue_measured_fraction_max 0.999
_diffrn_reflns_limit_h_max 31
_diffrn_reflns_limit_h_min -30
_diffrn_reflns_limit_k_max 30
_diffrn_reflns_limit_k_min -30
_diffrn_reflns_limit_l_max 70
_diffrn_reflns_limit_l_min -84
_diffrn_reflns_number 148645
_diffrn_reflns_point_group_measured_fraction_full 0.999
_diffrn_reflns_point_group_measured_fraction_max 0.999
_diffrn_reflns_theta_full 24.415
_diffrn_reflns_theta_max 27.741
_diffrn_reflns_theta_min 0.905
_diffrn_source 'Diamond Light Source Beamline I19-2'
_exptl_absorpt_coefficient_mu 0.479
_exptl_absorpt_correction_T_max 1.0
_exptl_absorpt_correction_T_min 0.997625132012
_exptl_absorpt_correction_type empirical
_exptl_absorpt_process_details
;
CCP4 7.0.058: AIMLESS, version 0.7.1 : 27/03/18
Scaling & analysis of unmerged intensities, absorption correction using spherical harmonics
;
_exptl_crystal_colour red
_exptl_crystal_density_diffrn 1.064
_exptl_crystal_description block
_exptl_crystal_F_000 11232
_exptl_crystal_size_max 0.09
_exptl_crystal_size_mid 0.08
_exptl_crystal_size_min 0.08
_refine_diff_density_max 1.714
_refine_diff_density_min -1.337
_refine_diff_density_rms 0.106
_refine_ls_extinction_method none
_refine_ls_goodness_of_fit_ref 1.063
_refine_ls_hydrogen_treatment constr
_refine_ls_matrix_type full
_refine_ls_number_parameters 836
_refine_ls_number_reflns 21947
_refine_ls_number_restraints 283
_refine_ls_restrained_S_all 1.076
_refine_ls_R_factor_all 0.1604
_refine_ls_R_factor_gt 0.0973
_refine_ls_shift/su_max 0.001
_refine_ls_shift/su_mean 0.000
_refine_ls_structure_factor_coef Fsqd
_refine_ls_weighting_details 'w=1/[\s^2^(Fo^2^)+(0.1284P)^2^+169.2826P] where P=(Fo^2^+2Fc^2^)/3'
_refine_ls_weighting_scheme calc
_refine_ls_wR_factor_gt 0.2708
_refine_ls_wR_factor_ref 0.3121
_reflns_Friedel_coverage 0.000
_reflns_number_gt 11932
_reflns_number_total 21947
_reflns_threshold_expression 'I > 2\s(I)'
_cod_data_source_file ja9b09576_si_005.cif
_cod_data_source_block Fe4Mo2_S_100K_sq
_cod_original_cell_volume 33991.1(12)
_cod_original_sg_symbol_H-M 'I 41/a'
_cod_database_code 4129186
_shelx_shelxl_version_number 2016/6
_shelx_space_group_comment
;
The symmetry employed for this shelxl refinement is uniquely defined
by the following loop, which should always be used as a source of
symmetry information in preference to the above space-group names.
They are only intended as comments.
;
_olex2_refinement_description
;
1. Fixed Uiso
 At 1.2 times of:
  All C(H) groups
 At 1.5 times of:
  All C(H,H,H) groups
2. Restrained planarity
 C57, C58, C59, C60, C61, C62, C63, C64, C65, C66, C67, C68, C69, C70, C71, C72
 with sigma of 0.01
3. Uiso/Uaniso restraints and constraints
C26 \\sim C27 \\sim C28 \\sim C30 \\sim C31 \\sim C32 \\sim C34 \\sim C35 \\sim
C37 \\sim C38 \\sim C39 \\sim C40: within 2A with sigma of 0.02 and sigma for
terminal atoms of 0.04
C44 \\sim C45 \\sim C46 \\sim C47 \\sim C48 \\sim C49 \\sim C50 \\sim C51 \\sim
C52 \\sim C55 \\sim C56: within 2A with sigma of 0.04 and sigma for terminal
atoms of 0.08
C57 \\sim C58 \\sim C59 \\sim C60 \\sim C61 \\sim C62 \\sim C63 \\sim C64 \\sim
C65 \\sim C66 \\sim C67 \\sim C68 \\sim C69 \\sim C70 \\sim C71 \\sim C72:
within 2A with sigma of 0.02 and sigma for terminal atoms of 0.04
Uanis(C69) \\sim Ueq, Uanis(C70) \\sim Ueq, Uanis(C71) \\sim Ueq, Uanis(C38)
\\sim Ueq, Uanis(C37) \\sim Ueq, Uanis(C58) \\sim Ueq, Uanis(C59) \\sim Ueq:
with sigma of 0.006 and sigma for terminal atoms of 0.014
4.a Aromatic/amide H refined with riding coordinates:
 C9(H9), C14(H14), C15(H15), C20(H20), C25(H25), C30(H30), C31(H31), C36(H36),
 C41(H41), C46(H46), C47(H47), C52(H52), C57(H57), C62(H62), C63(H63), C68(H68)
4.b Idealised Me refined as rotating group:
 C21(H21A,H21B,H21C), C22(H22A,H22B,H22C), C23(H23A,H23B,H23C), C24(H24A,H24B,
 H24C), C37(H37A,H37B,H37C), C38(H38A,H38B,H38C), C39(H39A,H39B,H39C), C40(H40A,
 H40B,H40C), C53(H53A,H53B,H53C), C54(H54A,H54B,H54C), C55(H55A,H55B,H55C),
 C56(H56A,H56B,H56C), C69(H69A,H69B,H69C), C70(H70A,H70B,H70C), C71(H71A,H71B,
 H71C), C72(H72A,H72B,H72C)
;
_olex2_submission_special_instructions 'No special instructions were received'

loop_
_space_group_symop_operation_xyz
'x, y, z'
'-x+1/2, -y, z+1/2'
'-y+3/4, x+1/4, z+1/4'
'y+3/4, -x+3/4, z+3/4'
'x+1/2, y+1/2, z+1/2'
'-x+1, -y+1/2, z+1'
'-y+5/4, x+3/4, z+3/4'
'y+5/4, -x+5/4, z+5/4'
'-x, -y, -z'
'x-1/2, y, -z-1/2'
'y-3/4, -x-1/4, -z-1/4'
'-y-3/4, x-3/4, -z-3/4'
'-x+1/2, -y+1/2, -z+1/2'
'x, y+1/2, -z'
'y-1/4, -x+1/4, -z+1/4'
'-y-1/4, x-1/4, -z-1/4'

loop_
_atom_site_label
_atom_site_type_symbol
_atom_site_fract_x
_atom_site_fract_y
_atom_site_fract_z
_atom_site_U_iso_or_equiv
_atom_site_adp_type
_atom_site_occupancy
_atom_site_site_symmetry_order
_atom_site_calc_flag
_atom_site_refinement_flags_posn
_atom_site_refinement_flags_adp
Mo1 Mo 0.59927(2) 0.65607(2) 0.37138(2) 0.04560(17) Uani 1 1 d . .
Fe1 Fe 0.41114(3) 0.64992(3) 0.41692(2) 0.03457(19) Uani 1 1 d . .
N1 N 0.4963(2) 0.64955(18) 0.40732(7) 0.0371(10) Uani 1 1 d . .
C1 C 0.5328(2) 0.6532(2) 0.39522(9) 0.0410(12) Uani 1 1 d . .
Fe2 Fe 0.40779(3) 0.65678(4) 0.32701(2) 0.0487(3) Uani 1 1 d . .
N2 N 0.47423(19) 0.6460(2) 0.34645(8) 0.0420(11) Uani 1 1 d . .
C2 C 0.5162(3) 0.6490(3) 0.35574(9) 0.0439(13) Uani 1 1 d . .
N3 N 0.39497(18) 0.7206(2) 0.39791(7) 0.0393(10) Uani 1 1 d . .
C3 C 0.3963(2) 0.7625(3) 0.38840(9) 0.0416(13) Uani 1 1 d . .
N4 N 0.5972(2) 0.7644(3) 0.33709(8) 0.0511(13) Uani 1 1 d . .
C4 C 0.5971(2) 0.7259(3) 0.34826(10) 0.0515(17) Uani 1 1 d . .
N5 N 0.6254(3) 0.5880(4) 0.32633(12) 0.099(3) Uani 1 1 d . .
C5 C 0.6167(3) 0.6120(4) 0.34165(13) 0.067(2) Uani 1 1 d . .
N6 N 0.7369(3) 0.6759(3) 0.36240(13) 0.091(2) Uani 1 1 d . .
C6 C 0.6890(3) 0.6685(3) 0.36612(12) 0.064(2) Uani 1 1 d . .
N7 N 0.6691(3) 0.6259(3) 0.41606(10) 0.0672(17) Uani 1 1 d . .
C7 C 0.6453(3) 0.6357(3) 0.40015(13) 0.0597(18) Uani 1 1 d . .
N8 N 0.5867(3) 0.5168(3) 0.37925(13) 0.088(2) Uani 1 1 d . .
C8 C 0.5915(3) 0.5655(3) 0.37617(13) 0.068(2) Uani 1 1 d . .
N9 N 0.4235(2) 0.58857(18) 0.44349(8) 0.0403(11) Uani 1 1 d . .
C9 C 0.4253(3) 0.5313(2) 0.44254(12) 0.0539(17) Uani 1 1 d . .
H9 H 0.426788 0.514182 0.429190 0.065 Uiso 1 1 calc R .
N10 N 0.41932(18) 0.70295(18) 0.44460(7) 0.0345(9) Uani 1 1 d . .
C10 C 0.4250(4) 0.4955(3) 0.46044(13) 0.066(2) Uani 1 1 d . .
N11 N 0.3929(2) 0.5764(2) 0.39730(8) 0.0503(13) Uani 1 1 d . .
C11 C 0.4244(4) 0.5206(3) 0.48035(12) 0.067(2) Uani 1 1 d . .
N12 N 0.3220(2) 0.6310(2) 0.42350(9) 0.0500(13) Uani 1 1 d . .
C12 C 0.4244(3) 0.5804(3) 0.48192(11) 0.0576(17) Uani 1 1 d . .
N13 N 0.4606(2) 0.6710(2) 0.30214(8) 0.0504(13) Uani 1 1 d . .
C13 C 0.4228(2) 0.6140(2) 0.46288(9) 0.0388(12) Uani 1 1 d . .
N14 N 0.3486(2) 0.6679(4) 0.30351(10) 0.088(3) Uani 1 1 d . .
C14 C 0.4259(4) 0.6127(4) 0.50148(11) 0.069(2) Uani 1 1 d . .
H14 H 0.426877 0.592613 0.514262 0.083 Uiso 1 1 calc R .
N15 N 0.4049(3) 0.5725(3) 0.31997(9) 0.0670(18) Uani 1 1 d . .
C15 C 0.4259(3) 0.6704(3) 0.50215(10) 0.0588(18) Uani 1 1 d . .
H15 H 0.427932 0.688675 0.515283 0.071 Uiso 1 1 calc R .
N16 N 0.3435(2) 0.6322(3) 0.34660(9) 0.0601(16) Uani 1 1 d . .
C16 C 0.4230(3) 0.7048(3) 0.48315(9) 0.0457(13) Uani 1 1 d . .
C17 C 0.4220(2) 0.6750(2) 0.46349(9) 0.0371(11) Uani 1 1 d . .
C18 C 0.4217(3) 0.7656(3) 0.48300(10) 0.0486(14) Uani 1 1 d . .
C19 C 0.4208(3) 0.7927(2) 0.46370(10) 0.0450(13) Uani 1 1 d . .
C20 C 0.4192(2) 0.7599(2) 0.44498(9) 0.0411(12) Uani 1 1 d . .
H20 H 0.418049 0.779258 0.432052 0.049 Uiso 1 1 calc R .
C21 C 0.4271(5) 0.4309(3) 0.45711(16) 0.096(3) Uani 1 1 d . .
H21A H 0.462972 0.416139 0.462375 0.144 Uiso 1 1 calc GR .
H21B H 0.423825 0.422471 0.442209 0.144 Uiso 1 1 calc GR .
H21C H 0.395898 0.413107 0.464639 0.144 Uiso 1 1 calc GR .
C22 C 0.4249(5) 0.4830(4) 0.50050(14) 0.095(3) Uani 1 1 d . .
H22A H 0.460318 0.488736 0.508042 0.142 Uiso 1 1 calc GR .
H22B H 0.421436 0.443254 0.496552 0.142 Uiso 1 1 calc GR .
H22C H 0.393178 0.493523 0.509471 0.142 Uiso 1 1 calc GR .
C23 C 0.4210(4) 0.7990(3) 0.50333(11) 0.069(2) Uani 1 1 d . .
H23A H 0.391025 0.784577 0.512381 0.104 Uiso 1 1 calc GR .
H23B H 0.414109 0.838862 0.500306 0.104 Uiso 1 1 calc GR .
H23C H 0.457423 0.794923 0.510359 0.104 Uiso 1 1 calc GR .
C24 C 0.4197(3) 0.8572(3) 0.46122(12) 0.0623(19) Uani 1 1 d . .
H24A H 0.422261 0.866912 0.446414 0.093 Uiso 1 1 calc GR .
H24B H 0.451595 0.873711 0.468724 0.093 Uiso 1 1 calc GR .
H24C H 0.384367 0.871978 0.466953 0.093 Uiso 1 1 calc GR .
C25 C 0.4295(3) 0.5493(3) 0.38433(12) 0.0626(19) Uani 1 1 d . .
H25 H 0.463991 0.567701 0.381226 0.075 Uiso 1 1 calc R .
C26 C 0.4198(4) 0.4949(4) 0.37494(18) 0.103(3) Uani 1 1 d . U
C27 C 0.3713(4) 0.4657(5) 0.3809(2) 0.120(4) Uani 1 1 d . U
C28 C 0.3303(4) 0.4936(4) 0.39404(19) 0.099(3) Uani 1 1 d . U
C29 C 0.3429(3) 0.5499(3) 0.40205(12) 0.0648(19) Uani 1 1 d . .
C30 C 0.2768(4) 0.4694(4) 0.4009(2) 0.106(3) Uani 1 1 d . U
H30 H 0.268263 0.431738 0.397047 0.128 Uiso 1 1 calc R .
C31 C 0.2392(4) 0.4981(4) 0.41227(19) 0.100(3) Uani 1 1 d . U
H31 H 0.203288 0.481666 0.414675 0.120 Uiso 1 1 calc R .
C32 C 0.2511(3) 0.5544(4) 0.42132(16) 0.080(2) Uani 1 1 d . U
C33 C 0.3049(3) 0.5794(3) 0.41527(12) 0.0589(17) Uani 1 1 d . .
C34 C 0.2140(3) 0.5857(4) 0.43458(14) 0.074(2) Uani 1 1 d . U
C35 C 0.2314(3) 0.6387(4) 0.44174(13) 0.073(2) Uani 1 1 d . U
C36 C 0.2867(3) 0.6601(3) 0.43628(11) 0.0571(17) Uani 1 1 d . .
H36 H 0.298588 0.695268 0.441764 0.068 Uiso 1 1 calc R .
C37 C 0.4651(5) 0.4707(5) 0.36048(18) 0.119(4) Uani 1 1 d . U
H37A H 0.448230 0.461265 0.346992 0.179 Uiso 1 1 calc GR .
H37B H 0.481232 0.436713 0.366749 0.179 Uiso 1 1 calc GR .
H37C H 0.494917 0.498788 0.358438 0.179 Uiso 1 1 calc GR .
C38 C 0.3612(5) 0.4043(5) 0.3739(2) 0.144(5) Uani 1 1 d . U
H38A H 0.349346 0.381724 0.385936 0.216 Uiso 1 1 calc GR .
H38B H 0.396204 0.388785 0.368199 0.216 Uiso 1 1 calc GR .
H38C H 0.331776 0.403448 0.363243 0.216 Uiso 1 1 calc GR .
C39 C 0.1562(4) 0.5610(4) 0.44076(18) 0.105(3) Uani 1 1 d . U
H39A H 0.158820 0.543979 0.454631 0.158 Uiso 1 1 calc GR .
H39B H 0.145084 0.532240 0.430608 0.158 Uiso 1 1 calc GR .
H39C H 0.127977 0.591156 0.440949 0.158 Uiso 1 1 calc GR .
C40 C 0.1962(4) 0.6783(5) 0.45648(16) 0.103(3) Uani 1 1 d . U
H40A H 0.217288 0.713043 0.459074 0.155 Uiso 1 1 calc GR .
H40B H 0.189131 0.658983 0.469732 0.155 Uiso 1 1 calc GR .
H40C H 0.160156 0.687427 0.449825 0.155 Uiso 1 1 calc GR .
C41 C 0.5165(3) 0.6756(3) 0.30177(10) 0.0543(16) Uani 1 1 d . .
H41 H 0.535517 0.678248 0.314759 0.065 Uiso 1 1 calc R .
C42 C 0.5494(3) 0.6768(3) 0.28372(11) 0.0607(18) Uani 1 1 d . .
C43 C 0.5223(3) 0.6740(3) 0.26411(11) 0.0606(18) Uani 1 1 d . .
C44 C 0.4622(3) 0.6719(3) 0.26392(11) 0.0582(17) Uani 1 1 d . U
C45 C 0.4331(3) 0.6707(3) 0.28293(10) 0.0572(18) Uani 1 1 d . U
C46 C 0.4277(4) 0.6723(4) 0.24480(13) 0.078(2) Uani 1 1 d . U
H46 H 0.445588 0.674288 0.231582 0.093 Uiso 1 1 calc R .
C47 C 0.3697(4) 0.6700(4) 0.24599(13) 0.093(3) Uani 1 1 d . U
H47 H 0.349172 0.669219 0.233303 0.111 Uiso 1 1 calc R .
C48 C 0.3377(4) 0.6686(5) 0.26553(13) 0.094(3) Uani 1 1 d . U
C49 C 0.3720(3) 0.6694(4) 0.28410(12) 0.079(3) Uani 1 1 d . U
C50 C 0.2765(4) 0.6623(7) 0.26762(16) 0.136(5) Uani 1 1 d . U
C51 C 0.2532(4) 0.6609(7) 0.28764(17) 0.139(5) Uani 1 1 d . U
C52 C 0.2904(3) 0.6637(6) 0.30524(15) 0.124(5) Uani 1 1 d . U
H52 H 0.274322 0.662583 0.318788 0.148 Uiso 1 1 calc R .
C53 C 0.6139(3) 0.6815(5) 0.28589(14) 0.090(3) Uani 1 1 d . .
H53A H 0.623469 0.693037 0.300122 0.135 Uiso 1 1 calc GR .
H53B H 0.628161 0.709665 0.276019 0.135 Uiso 1 1 calc GR .
H53C H 0.631218 0.644927 0.282890 0.135 Uiso 1 1 calc GR .
C54 C 0.5560(4) 0.6732(4) 0.24339(13) 0.090(3) Uani 1 1 d . .
H54A H 0.534933 0.651867 0.232884 0.135 Uiso 1 1 calc GR .
H54B H 0.592682 0.655369 0.245687 0.135 Uiso 1 1 calc GR .
H54C H 0.561556 0.711923 0.238494 0.135 Uiso 1 1 calc GR .
C55 C 0.2395(5) 0.6616(8) 0.24794(18) 0.167(7) Uani 1 1 d . U
H55A H 0.255448 0.687270 0.237523 0.250 Uiso 1 1 calc GR .
H55B H 0.201286 0.673752 0.251506 0.250 Uiso 1 1 calc GR .
H55C H 0.238342 0.623312 0.242236 0.250 Uiso 1 1 calc GR .
C56 C 0.1880(4) 0.6573(8) 0.29247(18) 0.172(7) Uani 1 1 d . U
H56A H 0.182236 0.654696 0.307559 0.258 Uiso 1 1 calc GR .
H56B H 0.172170 0.623785 0.285714 0.258 Uiso 1 1 calc GR .
H56C H 0.169139 0.691030 0.287121 0.258 Uiso 1 1 calc GR .
C57 C 0.4406(3) 0.5405(3) 0.30794(10) 0.101(3) Uani 1 1 d . U
H57 H 0.475508 0.556355 0.303785 0.122 Uiso 1 1 calc R .
C58 C 0.4277(4) 0.4852(4) 0.30149(10) 0.108(3) Uani 1 1 d . U
C59 C 0.3791(4) 0.4597(4) 0.30851(11) 0.116(3) Uani 1 1 d . U
C60 C 0.3418(4) 0.4904(4) 0.32271(11) 0.128(4) Uani 1 1 d . U
C61 C 0.3579(3) 0.5456(3) 0.32823(10) 0.094(3) Uani 1 1 d . U
C62 C 0.2894(4) 0.4699(4) 0.33145(13) 0.149(5) Uani 1 1 d . U
H62 H 0.277359 0.432916 0.327981 0.179 Uiso 1 1 calc R .
C63 C 0.2579(4) 0.5004(5) 0.34406(13) 0.137(4) Uani 1 1 d . U
H63 H 0.224169 0.483937 0.349177 0.164 Uiso 1 1 calc R .
C64 C 0.2710(3) 0.5573(4) 0.35064(10) 0.104(3) Uani 1 1 d . U
C65 C 0.3240(3) 0.5788(3) 0.34208(9) 0.086(3) Uani 1 1 d . U
C66 C 0.2385(3) 0.5930(4) 0.36398(10) 0.087(3) Uani 1 1 d . U
C67 C 0.2596(3) 0.6463(4) 0.36848(9) 0.067(2) Uani 1 1 d . U
C68 C 0.3113(2) 0.6639(3) 0.35975(9) 0.0558(17) Uani 1 1 d . U
H68 H 0.324669 0.700411 0.363280 0.067 Uiso 1 1 calc R .
C69 C 0.4701(4) 0.4557(4) 0.28634(13) 0.152(5) Uani 1 1 d . U
H69A H 0.452164 0.450173 0.272742 0.228 Uiso 1 1 calc GR .
H69B H 0.481096 0.419081 0.292108 0.228 Uiso 1 1 calc GR .
H69C H 0.503645 0.479366 0.284686 0.228 Uiso 1 1 calc GR .
C70 C 0.3629(5) 0.3989(5) 0.30201(16) 0.167(5) Uani 1 1 d . U
H70A H 0.343494 0.380268 0.313582 0.250 Uiso 1 1 calc GR .
H70B H 0.397077 0.377813 0.298475 0.250 Uiso 1 1 calc GR .
H70C H 0.337933 0.400285 0.289860 0.250 Uiso 1 1 calc GR .
C71 C 0.1826(4) 0.5684(5) 0.37252(14) 0.125(4) Uani 1 1 d . U
H71A H 0.179008 0.577661 0.387346 0.187 Uiso 1 1 calc GR .
H71B H 0.182626 0.527404 0.370778 0.187 Uiso 1 1 calc GR .
H71C H 0.150800 0.584634 0.364845 0.187 Uiso 1 1 calc GR .
C72 C 0.2288(3) 0.6887(4) 0.38299(10) 0.081(3) Uani 1 1 d . U
H72A H 0.254163 0.719967 0.386343 0.121 Uiso 1 1 calc GR .
H72B H 0.217531 0.669556 0.395862 0.121 Uiso 1 1 calc GR .
H72C H 0.195253 0.703280 0.375904 0.121 Uiso 1 1 calc GR .

loop_
_atom_site_aniso_label
_atom_site_aniso_U_11
_atom_site_aniso_U_22
_atom_site_aniso_U_33
_atom_site_aniso_U_23
_atom_site_aniso_U_13
_atom_site_aniso_U_12
Mo1 0.0298(3) 0.0589(3) 0.0481(3) -0.0111(2) -0.0045(2) 0.0196(2)
Fe1 0.0338(4) 0.0304(4) 0.0395(4) -0.0048(3) 0.0029(3) -0.0021(3)
N1 0.042(3) 0.031(2) 0.039(3) -0.0058(18) -0.007(2) -0.0033(18)
C1 0.035(3) 0.040(3) 0.047(3) -0.007(2) -0.009(2) 0.007(2)
Fe2 0.0237(4) 0.0873(7) 0.0349(5) -0.0180(4) -0.0011(3) 0.0063(4)
N2 0.032(2) 0.054(3) 0.040(3) -0.013(2) 0.000(2) 0.008(2)
C2 0.040(3) 0.045(3) 0.047(3) -0.015(3) 0.003(3) 0.012(2)
N3 0.028(2) 0.049(3) 0.041(3) -0.007(2) 0.0021(18) 0.0008(19)
C3 0.025(3) 0.058(4) 0.042(3) -0.010(3) 0.000(2) 0.006(2)
N4 0.026(2) 0.093(4) 0.034(3) 0.003(3) 0.0031(19) 0.011(2)
C4 0.020(3) 0.093(5) 0.042(4) -0.022(3) -0.001(2) 0.011(3)
N5 0.078(5) 0.134(7) 0.084(5) -0.052(5) -0.008(4) 0.054(5)
C5 0.050(4) 0.082(5) 0.069(5) -0.018(4) -0.003(3) 0.031(4)
N6 0.044(4) 0.115(6) 0.114(6) 0.022(5) 0.003(4) 0.034(4)
C6 0.032(3) 0.083(5) 0.076(5) -0.001(4) 0.006(3) 0.026(3)
N7 0.052(3) 0.075(4) 0.075(4) 0.004(3) -0.021(3) 0.019(3)
C7 0.044(4) 0.053(4) 0.082(5) -0.003(3) -0.014(3) 0.016(3)
N8 0.078(5) 0.064(4) 0.124(6) -0.018(4) -0.024(4) 0.033(4)
C8 0.062(4) 0.061(5) 0.080(5) -0.024(4) -0.019(4) 0.032(4)
N9 0.046(3) 0.029(2) 0.046(3) 0.0048(19) 0.015(2) -0.0018(18)
C9 0.061(4) 0.029(3) 0.072(4) -0.002(3) 0.023(3) -0.004(3)
N10 0.038(2) 0.029(2) 0.037(2) 0.0008(17) 0.0075(18) -0.0026(17)
C10 0.083(5) 0.046(4) 0.070(5) 0.015(3) 0.022(4) -0.002(3)
N11 0.043(3) 0.055(3) 0.053(3) -0.006(2) -0.006(2) -0.016(2)
C11 0.092(6) 0.048(4) 0.063(5) 0.024(3) 0.021(4) 0.004(4)
N12 0.041(3) 0.048(3) 0.061(3) 0.008(2) 0.016(2) -0.001(2)
C12 0.070(4) 0.054(4) 0.050(4) 0.015(3) 0.025(3) 0.005(3)
N13 0.036(3) 0.075(4) 0.040(3) -0.023(2) -0.007(2) 0.006(2)
C13 0.041(3) 0.034(3) 0.042(3) 0.002(2) 0.010(2) -0.005(2)
N14 0.035(3) 0.174(8) 0.053(4) -0.055(4) -0.015(3) 0.018(4)
C14 0.091(6) 0.084(6) 0.034(4) 0.022(3) 0.011(3) 0.024(4)
N15 0.060(4) 0.077(4) 0.063(4) -0.033(3) 0.024(3) -0.035(3)
C15 0.069(5) 0.073(5) 0.034(3) 0.006(3) 0.010(3) 0.012(4)
N16 0.038(3) 0.094(4) 0.048(3) -0.028(3) 0.007(2) -0.022(3)
C16 0.041(3) 0.056(4) 0.040(3) 0.000(3) 0.004(2) 0.000(3)
C17 0.037(3) 0.039(3) 0.035(3) -0.001(2) 0.011(2) 0.000(2)
C18 0.045(3) 0.057(4) 0.044(3) -0.013(3) 0.002(3) -0.007(3)
C19 0.053(3) 0.036(3) 0.046(3) -0.010(2) -0.002(3) -0.004(2)
C20 0.047(3) 0.035(3) 0.042(3) -0.005(2) 0.004(2) -0.003(2)
C21 0.133(8) 0.034(4) 0.122(8) 0.012(4) 0.046(7) 0.004(4)
C22 0.136(9) 0.068(5) 0.081(6) 0.029(5) 0.046(6) 0.018(5)
C23 0.084(5) 0.076(5) 0.048(4) -0.028(4) 0.003(4) -0.006(4)
C24 0.087(5) 0.038(3) 0.062(4) -0.015(3) 0.003(4) -0.009(3)
C25 0.057(4) 0.069(5) 0.062(4) -0.023(4) 0.000(3) -0.007(3)
C26 0.065(5) 0.094(6) 0.149(8) -0.070(6) -0.004(5) -0.014(4)
C27 0.073(6) 0.100(7) 0.188(9) -0.081(6) -0.008(6) -0.016(5)
C28 0.052(4) 0.058(5) 0.188(9) -0.054(5) -0.006(5) -0.018(3)
C29 0.048(4) 0.069(5) 0.077(5) -0.018(4) 0.005(3) -0.017(3)
C30 0.059(5) 0.073(5) 0.187(9) -0.039(6) 0.004(6) -0.021(4)
C31 0.054(5) 0.076(5) 0.170(9) -0.024(6) 0.004(5) -0.030(4)
C32 0.048(4) 0.073(5) 0.119(7) 0.009(5) 0.008(4) -0.021(4)
C33 0.040(3) 0.058(4) 0.079(5) -0.006(3) 0.010(3) -0.014(3)
C34 0.050(4) 0.079(5) 0.093(6) 0.010(4) 0.017(4) -0.007(4)
C35 0.044(4) 0.093(6) 0.082(5) 0.020(4) 0.030(4) 0.010(4)
C36 0.047(4) 0.055(4) 0.069(5) 0.014(3) 0.018(3) 0.007(3)
C37 0.102(7) 0.125(7) 0.131(8) -0.086(6) -0.003(6) 0.003(6)
C38 0.120(8) 0.109(7) 0.202(10) -0.083(7) 0.011(7) -0.036(6)
C39 0.056(5) 0.107(7) 0.152(10) 0.018(7) 0.030(6) -0.022(5)
C40 0.070(6) 0.141(9) 0.099(7) 0.016(6) 0.043(5) 0.030(6)
C41 0.041(3) 0.078(5) 0.044(4) -0.016(3) -0.002(3) 0.000(3)
C42 0.050(4) 0.079(5) 0.053(4) -0.016(3) 0.010(3) -0.008(3)
C43 0.074(5) 0.057(4) 0.051(4) -0.016(3) 0.013(3) -0.004(3)
C44 0.070(5) 0.060(4) 0.044(4) -0.021(3) -0.007(3) 0.000(3)
C45 0.053(4) 0.079(5) 0.040(3) -0.030(3) -0.008(3) 0.011(3)
C46 0.086(6) 0.091(6) 0.055(5) -0.028(4) -0.012(4) 0.012(5)
C47 0.093(6) 0.134(8) 0.051(5) -0.043(5) -0.027(4) 0.020(6)
C48 0.072(5) 0.160(9) 0.049(5) -0.048(5) -0.019(4) 0.005(5)
C49 0.048(4) 0.139(8) 0.051(4) -0.043(5) -0.016(3) 0.021(4)
C50 0.052(5) 0.284(14) 0.071(6) -0.071(8) -0.025(4) 0.025(7)
C51 0.039(4) 0.293(15) 0.085(7) -0.081(8) -0.023(4) 0.012(7)
C52 0.035(4) 0.260(14) 0.075(6) -0.083(8) -0.015(4) 0.013(6)
C53 0.044(4) 0.155(9) 0.071(6) -0.035(6) 0.011(4) -0.022(5)
C54 0.102(7) 0.102(7) 0.065(5) -0.012(5) 0.034(5) -0.021(5)
C55 0.074(7) 0.33(2) 0.097(8) -0.072(11) -0.048(6) 0.018(9)
C56 0.047(5) 0.37(2) 0.100(8) -0.075(11) -0.015(5) -0.019(9)
C57 0.105(6) 0.090(6) 0.110(7) -0.070(5) 0.068(5) -0.054(5)
C58 0.112(5) 0.104(5) 0.107(5) -0.040(4) 0.041(4) -0.024(4)
C59 0.121(5) 0.110(5) 0.117(5) -0.044(4) 0.028(4) -0.037(4)
C60 0.129(7) 0.139(7) 0.114(7) -0.083(6) 0.066(5) -0.080(6)
C61 0.080(5) 0.115(6) 0.087(6) -0.061(5) 0.038(4) -0.056(5)
C62 0.133(8) 0.177(9) 0.138(8) -0.091(7) 0.070(6) -0.118(7)
C63 0.112(7) 0.195(10) 0.103(7) -0.072(7) 0.057(6) -0.103(7)
C64 0.075(5) 0.164(8) 0.074(5) -0.056(5) 0.031(4) -0.075(5)
C65 0.059(4) 0.131(7) 0.067(5) -0.049(5) 0.026(4) -0.053(4)
C66 0.050(4) 0.148(7) 0.062(5) -0.029(5) 0.020(3) -0.040(5)
C67 0.037(3) 0.121(6) 0.041(4) -0.013(4) 0.003(3) -0.014(4)
C68 0.031(3) 0.093(5) 0.043(3) -0.014(3) 0.005(2) -0.005(3)
C69 0.174(9) 0.124(8) 0.158(9) -0.083(7) 0.100(7) -0.059(7)
C70 0.197(10) 0.129(8) 0.174(10) -0.073(7) 0.080(8) -0.083(8)
C71 0.067(5) 0.194(10) 0.113(7) -0.017(7) 0.037(5) -0.038(6)
C72 0.047(4) 0.137(8) 0.058(5) 0.005(5) 0.018(3) 0.004(4)

loop_
_atom_type_symbol
_atom_type_description
_atom_type_scat_dispersion_real
_atom_type_scat_dispersion_imag
_atom_type_scat_source
C C 0.0030 0.0020 'International Tables Vol C Tables 4.2.6.8 and 6.1.1.4'
H H 0.0000 0.0000 'International Tables Vol C Tables 4.2.6.8 and 6.1.1.4'
Fe Fe 0.3520 0.8020 'International Tables Vol C Tables 4.2.6.8 and 6.1.1.4'
Mo Mo -1.8880 0.6650 'International Tables Vol C Tables 4.2.6.8 and 6.1.1.4'
N N 0.0060 0.0030 'International Tables Vol C Tables 4.2.6.8 and 6.1.1.4'

loop_
_geom_angle_atom_site_label_1
_geom_angle_atom_site_label_2
_geom_angle_atom_site_label_3
_geom_angle
_geom_angle_site_symmetry_1
_geom_angle_site_symmetry_3
C1 Mo1 C2 71.0(2) . .
C1 Mo1 C3 73.7(2) . 6_564
C1 Mo1 C4 118.1(2) . .
C1 Mo1 C5 136.0(3) . .
C1 Mo1 C7 76.4(2) . .
C2 Mo1 C3 109.27(19) . 6_564
C2 Mo1 C4 74.6(2) . .
C3 Mo1 C4 71.4(2) 6_564 .
C5 Mo1 C2 74.9(2) . .
C5 Mo1 C3 145.6(3) . 6_564
C5 Mo1 C4 77.4(3) . .
C6 Mo1 C1 144.5(3) . .
C6 Mo1 C2 144.1(3) . .
C6 Mo1 C3 85.0(2) . 6_564
C6 Mo1 C4 79.5(2) . .
C6 Mo1 C5 75.4(3) . .
C6 Mo1 C7 71.0(3) . .
C6 Mo1 C8 103.7(3) . .
C7 Mo1 C2 143.6(3) . .
C7 Mo1 C3 75.8(2) . 6_564
C7 Mo1 C4 137.3(3) . .
C7 Mo1 C5 121.8(3) . .
C8 Mo1 C1 79.1(3) . .
C8 Mo1 C2 85.1(2) . .
C8 Mo1 C3 142.4(3) . 6_564
C8 Mo1 C4 145.8(3) . .
C8 Mo1 C5 70.8(3) . .
C8 Mo1 C7 72.9(3) . .
N1 Fe1 N9 95.37(17) . .
N1 Fe1 N10 98.88(17) . .
N1 Fe1 N11 91.05(18) . .
N1 Fe1 N12 166.75(19) . .
N3 Fe1 N1 90.50(18) . .
N3 Fe1 N9 166.32(17) . .
N3 Fe1 N10 91.61(17) . .
N3 Fe1 N11 105.4(2) . .
N3 Fe1 N12 95.65(19) . .
N10 Fe1 N9 75.30(17) . .
N10 Fe1 N11 160.29(19) . .
N10 Fe1 N12 92.69(19) . .
N11 Fe1 N9 86.90(19) . .
N11 Fe1 N12 76.0(2) . .
N12 Fe1 N9 81.27(19) . .
C1 N1 Fe1 154.7(4) . .
N1 C1 Mo1 176.6(5) . .
N2 Fe2 N13 91.4(2) . .
N2 Fe2 N14 171.4(2) . .
N2 Fe2 N15 92.2(2) . .
N2 Fe2 N16 99.5(2) . .
N4 Fe2 N2 88.0(2) 6_564 .
N4 Fe2 N13 97.7(2) 6_564 .
N4 Fe2 N14 94.4(3) 6_564 .
N4 Fe2 N15 171.7(2) 6_564 .
N4 Fe2 N16 91.4(2) 6_564 .
N13 Fe2 N14 80.1(2) . .
N13 Fe2 N16 166.1(2) . .
N15 Fe2 N13 90.6(2) . .
N15 Fe2 N14 86.6(3) . .
N15 Fe2 N16 80.4(2) . .
N16 Fe2 N14 88.7(3) . .
C2 N2 Fe2 166.9(5) . .
N2 C2 Mo1 176.0(5) . .
C3 N3 Fe1 167.2(4) . .
N3 C3 Mo1 177.6(5) . 6_564
C4 N4 Fe2 160.7(5) . 6_564
N4 C4 Mo1 175.9(6) . .
N5 C5 Mo1 178.5(9) . .
N6 C6 Mo1 177.0(7) . .
N7 C7 Mo1 177.9(6) . .
N8 C8 Mo1 178.2(8) . .
C9 N9 Fe1 127.8(4) . .
C9 N9 C13 118.5(5) . .
C13 N9 Fe1 113.3(3) . .
N9 C9 C10 123.9(6) . .
C17 N10 Fe1 116.1(3) . .
C20 N10 Fe1 126.2(4) . .
C20 N10 C17 117.6(5) . .
C9 C10 C21 118.6(7) . .
C11 C10 C9 118.4(6) . .
C11 C10 C21 123.0(7) . .
C25 N11 Fe1 126.8(4) . .
C25 N11 C29 118.0(6) . .
C29 N11 Fe1 114.0(4) . .
C10 C11 C12 119.1(6) . .
C10 C11 C22 120.4(7) . .
C12 C11 C22 120.6(7) . .
C33 N12 Fe1 112.6(4) . .
C36 N12 Fe1 127.1(5) . .
C36 N12 C33 119.8(6) . .
C11 C12 C13 119.0(6) . .
C11 C12 C14 125.5(6) . .
C13 C12 C14 115.5(6) . .
C41 N13 Fe2 129.4(4) . .
C41 N13 C45 116.8(6) . .
C45 N13 Fe2 113.5(4) . .
N9 C13 C12 121.0(5) . .
N9 C13 C17 117.4(5) . .
C17 C13 C12 121.6(5) . .
C49 N14 Fe2 113.0(4) . .
C49 N14 C52 118.7(6) . .
C52 N14 Fe2 127.2(6) . .
C15 C14 C12 123.2(6) . .
C57 N15 Fe2 129.9(5) . .
C57 N15 C61 117.1(6) . .
C61 N15 Fe2 112.9(5) . .
C14 C15 C16 122.0(6) . .
C65 N16 Fe2 112.3(4) . .
C68 N16 Fe2 129.4(5) . .
C68 N16 C65 116.8(6) . .
C17 C16 C15 116.9(6) . .
C18 C16 C15 124.2(6) . .
C18 C16 C17 118.9(5) . .
N10 C17 C13 117.1(5) . .
N10 C17 C16 122.1(5) . .
C16 C17 C13 120.8(5) . .
C16 C18 C23 120.9(6) . .
C19 C18 C16 117.8(5) . .
C19 C18 C23 121.3(6) . .
C18 C19 C20 119.6(5) . .
C18 C19 C24 123.3(5) . .
C20 C19 C24 117.0(6) . .
N10 C20 C19 124.0(5) . .
N11 C25 C26 125.1(7) . .
C25 C26 C37 118.4(8) . .
C27 C26 C25 117.5(9) . .
C27 C26 C37 124.0(9) . .
C26 C27 C28 119.0(8) . .
C26 C27 C38 121.1(10) . .
C28 C27 C38 119.9(10) . .
C27 C28 C29 119.1(8) . .
C27 C28 C30 125.3(8) . .
C30 C28 C29 115.6(8) . .
N11 C29 C28 121.1(7) . .
N11 C29 C33 116.9(6) . .
C33 C29 C28 122.0(7) . .
C31 C30 C28 122.9(8) . .
C30 C31 C32 122.9(8) . .
C33 C32 C31 115.4(8) . .
C34 C32 C31 125.5(7) . .
C34 C32 C33 119.1(7) . .
N12 C33 C29 118.4(6) . .
N12 C33 C32 120.6(7) . .
C29 C33 C32 120.8(7) . .
C32 C34 C39 120.1(8) . .
C35 C34 C32 118.6(7) . .
C35 C34 C39 121.2(8) . .
C34 C35 C36 120.1(7) . .
C34 C35 C40 125.2(7) . .
C36 C35 C40 114.6(8) . .
N12 C36 C35 121.6(7) . .
N13 C41 C42 124.9(6) . .
C41 C42 C43 119.0(6) . .
C41 C42 C53 118.7(7) . .
C43 C42 C53 122.3(6) . .
C42 C43 C44 117.5(6) . .
C42 C43 C54 122.0(7) . .
C44 C43 C54 120.5(7) . .
C43 C44 C46 124.1(7) . .
C45 C44 C43 119.1(6) . .
C45 C44 C46 116.7(7) . .
N13 C45 C44 122.5(6) . .
N13 C45 C49 115.0(6) . .
C44 C45 C49 122.6(6) . .
C47 C46 C44 120.5(8) . .
C46 C47 C48 124.4(7) . .
C49 C48 C47 114.3(8) . .
C49 C48 C50 119.0(8) . .
C50 C48 C47 126.5(7) . .
N14 C49 C45 117.1(6) . .
N14 C49 C48 121.5(7) . .
C48 C49 C45 121.4(7) . .
C48 C50 C55 119.4(10) . .
C51 C50 C48 118.5(7) . .
C51 C50 C55 121.9(9) . .
C50 C51 C52 118.7(8) . .
C50 C51 C56 124.6(8) . .
C52 C51 C56 116.7(9) . .
N14 C52 C51 123.4(9) . .
N15 C57 C58 123.1(7) . .
C57 C58 C69 117.4(8) . .
C59 C58 C57 119.6(8) . .
C59 C58 C69 123.1(9) . .
C58 C59 C60 119.4(9) . .
C58 C59 C70 121.8(10) . .
C60 C59 C70 118.7(9) . .
C61 C60 C59 117.1(8) . .
C61 C60 C62 116.6(8) . .
C62 C60 C59 126.3(9) . .
N15 C61 C60 123.2(7) . .
N15 C61 C65 115.8(7) . .
C60 C61 C65 121.0(7) . .
C63 C62 C60 122.6(9) . .
C62 C63 C64 124.7(8) . .
C63 C64 C65 113.5(8) . .
C66 C64 C63 127.6(7) . .
C66 C64 C65 118.8(8) . .
N16 C65 C61 116.6(6) . .
N16 C65 C64 121.9(7) . .
C61 C65 C64 121.6(7) . .
C64 C66 C71 116.8(8) . .
C67 C66 C64 117.9(7) . .
C67 C66 C71 125.3(8) . .
C66 C67 C68 120.0(7) . .
C66 C67 C72 123.0(7) . .
C68 C67 C72 117.0(7) . .
N16 C68 C67 124.5(7) . .

loop_
_geom_bond_atom_site_label_1
_geom_bond_atom_site_label_2
_geom_bond_distance
_geom_bond_site_symmetry_2
Mo1 C1 2.154(6) .
Mo1 C2 2.174(6) .
Mo1 C3 2.178(7) 6_564
Mo1 C4 2.180(8) .
Mo1 C5 2.169(7) .
Mo1 C6 2.133(7) .
Mo1 C7 2.154(7) .
Mo1 C8 2.135(8) .
Fe1 N1 2.069(5) .
Fe1 N3 2.067(5) .
Fe1 N9 2.215(5) .
Fe1 N10 2.142(4) .
Fe1 N11 2.151(5) .
Fe1 N12 2.160(5) .
N1 C1 1.144(7) .
Fe2 N2 1.986(5) .
Fe2 N4 1.942(7) 6_564
Fe2 N13 2.015(5) .
Fe2 N14 2.036(6) .
Fe2 N15 2.011(6) .
Fe2 N16 2.020(5) .
N2 C2 1.139(7) .
N3 C3 1.142(8) .
N4 C4 1.139(9) .
N5 C5 1.132(9) .
N6 C6 1.149(9) .
N7 C7 1.165(8) .
N8 C8 1.154(10) .
N9 C9 1.333(7) .
N9 C13 1.355(7) .
C9 C10 1.401(9) .
N10 C17 1.354(7) .
N10 C20 1.323(7) .
C10 C11 1.381(11) .
C10 C21 1.518(10) .
N11 C25 1.336(8) .
N11 C29 1.349(8) .
C11 C12 1.395(10) .
C11 C22 1.539(10) .
N12 C33 1.365(8) .
N12 C36 1.333(8) .
C12 C13 1.430(8) .
C12 C14 1.442(10) .
N13 C41 1.306(8) .
N13 C45 1.367(8) .
C13 C17 1.420(7) .
N14 C49 1.337(10) .
N14 C52 1.362(9) .
C14 C15 1.341(10) .
N15 C57 1.346(9) .
N15 C61 1.363(9) .
C15 C16 1.440(9) .
N16 C65 1.352(9) .
N16 C68 1.337(8) .
C16 C17 1.417(8) .
C16 C18 1.414(9) .
C18 C19 1.367(9) .
C18 C23 1.495(8) .
C19 C20 1.403(8) .
C19 C24 1.508(8) .
C25 C26 1.414(10) .
C26 C27 1.369(14) .
C26 C37 1.501(13) .
C27 C28 1.419(13) .
C27 C38 1.510(13) .
C28 C29 1.432(10) .
C28 C30 1.431(12) .
C29 C33 1.393(10) .
C30 C31 1.313(13) .
C31 C32 1.455(12) .
C32 C33 1.431(9) .
C32 C34 1.404(12) .
C34 C35 1.372(12) .
C34 C39 1.512(10) .
C35 C36 1.421(9) .
C35 C40 1.541(11) .
C41 C42 1.368(9) .
C42 C43 1.386(10) .
C42 C53 1.512(10) .
C43 C44 1.398(10) .
C43 C54 1.519(10) .
C44 C45 1.375(9) .
C44 C46 1.445(10) .
C45 C49 1.421(10) .
C46 C47 1.352(12) .
C47 C48 1.437(12) .
C48 C49 1.415(10) .
C48 C50 1.435(13) .
C50 C51 1.371(14) .
C50 C55 1.507(12) .
C51 C52 1.405(11) .
C51 C56 1.550(13) .
C57 C58 1.381(11) .
C58 C59 1.350(13) .
C58 C69 1.533(12) .
C59 C60 1.435(13) .
C59 C70 1.519(14) .
C60 C61 1.380(11) .
C60 C62 1.419(12) .
C61 C65 1.405(11) .
C62 C63 1.293(14) .
C63 C64 1.420(13) .
C64 C65 1.434(10) .
C64 C66 1.402(12) .
C66 C67 1.362(11) .
C66 C71 1.518(11) .
C67 C68 1.385(9) .
C67 C72 1.522(11) .
